data_4503156
loop_
_publ_author_name
'Wu, Tao'
'Li, Mian'
'Li, Dan'
'Huang, Xiao-Chun'

_publ_section_title
;
 Anionic CunInCluster-Based Architectures Induced by In Situ
 GeneratedN-Alkylated Cationic Triazolium Salts
;
_journal_issue 2
_journal_name_full 'Crystal Growth &amp; Design'
_journal_page_first 568
_journal_paper_doi 10.1021/cg070639f
_journal_volume 8
_journal_year 2008
_chemical_formula_sum 'C68 H64 Cu19 I20 N30'
_chemical_formula_weight 5046.75
_chemical_name_systematic
;
 ?
;
_space_group_IT_number 138
_symmetry_cell_setting tetragonal
_symmetry_space_group_name_Hall '-P 4ac 2ac'
_symmetry_space_group_name_H-M 'P 42/n c m :2'
_atom_sites_solution_hydrogens geom
_atom_sites_solution_primary direct
_atom_sites_solution_secondary difmap
_audit_creation_method SHELXL-97
_cell_angle_alpha 90.00
_cell_angle_beta 90.00
_cell_angle_gamma 90.00
_cell_formula_units_Z 4
_cell_length_a 28.4132(7)
_cell_length_b 28.4132(7)
_cell_length_c 14.0586(7)
_cell_measurement_temperature 293(2)
_cell_volume 11349.6(7)
_computing_structure_refinement 'SHELXL-97 (Sheldrick, 1997)'
_computing_structure_solution 'SHELXS-97 (Sheldrick, 1990)'
_diffrn_ambient_temperature 293(2)
_diffrn_measured_fraction_theta_full 0.996
_diffrn_measured_fraction_theta_max 0.996
_diffrn_radiation_monochromator graphite
_diffrn_radiation_source 'fine-focus sealed tube'
_diffrn_radiation_type MoK\a
_diffrn_radiation_wavelength 0.71073
_diffrn_reflns_av_R_equivalents 0.0434
_diffrn_reflns_av_sigmaI/netI 0.0239
_diffrn_reflns_limit_h_max 33
_diffrn_reflns_limit_h_min -36
_diffrn_reflns_limit_k_max 37
_diffrn_reflns_limit_k_min -37
_diffrn_reflns_limit_l_max 18
_diffrn_reflns_limit_l_min -11
_diffrn_reflns_number 69177
_diffrn_reflns_theta_full 27.87
_diffrn_reflns_theta_max 27.87
_diffrn_reflns_theta_min 1.43
_exptl_absorpt_coefficient_mu 8.967
_exptl_absorpt_correction_type none
_exptl_crystal_colour yellow-green
_exptl_crystal_density_diffrn 2.954
_exptl_crystal_density_method 'not measured'
_exptl_crystal_description column
_exptl_crystal_F_000 9172
_exptl_crystal_size_max 0.25
_exptl_crystal_size_mid 0.18
_exptl_crystal_size_min 0.15
_refine_diff_density_max 1.590
_refine_diff_density_min -4.568
_refine_diff_density_rms 0.303
_refine_ls_extinction_method none
_refine_ls_goodness_of_fit_ref 1.097
_refine_ls_hydrogen_treatment mixed
_refine_ls_matrix_type full
_refine_ls_number_parameters 352
_refine_ls_number_reflns 6951
_refine_ls_number_restraints 0
_refine_ls_restrained_S_all 1.097
_refine_ls_R_factor_all 0.0704
_refine_ls_R_factor_gt 0.0559
_refine_ls_shift/su_max 0.001
_refine_ls_shift/su_mean 0.000
_refine_ls_structure_factor_coef Fsqd
_refine_ls_weighting_details 'calc w=1/[\s^2^(Fo^2^)+(0.0876P)^2^+103.9405P] where P=(Fo^2^+2Fc^2^)/3'
_refine_ls_weighting_scheme calc
_refine_ls_wR_factor_gt 0.1596
_refine_ls_wR_factor_ref 0.1698
_reflns_number_gt 5542
_reflns_number_total 6951
_reflns_threshold_expression >2sigma(I)
_cod_data_source_file cg070639f-file001.cif
_cod_data_source_block 1
_cod_depositor_comments
;
The following automatic conversions were performed:

'_symmetry_cell_setting' value 'Tetragonal' changed to 'tetragonal'
according to /home/saulius/struct/CIF-dictionaries/cif_core.dic
dictionary named 'cif_core.dic' version 2.4.1 from 2010-06-29.

Automatic conversion script
Id: cif_fix_values 1715 2011-07-08 13:25:40Z adriana 
;
_cod_original_sg_symbol_H-M P42/ncm
_cod_database_code 4503156

loop_
_symmetry_equiv_pos_as_xyz
'x, y, z'
'-x+1/2, -y+1/2, z'
'-y+1/2, x, z+1/2'
'y, -x+1/2, z+1/2'
'-x, y+1/2, -z+1/2'
'x+1/2, -y, -z+1/2'
'y+1/2, x+1/2, -z'
'-y, -x, -z'
'-x, -y, -z'
'x-1/2, y-1/2, -z'
'y-1/2, -x, -z-1/2'
'-y, x-1/2, -z-1/2'
'x, -y-1/2, z-1/2'
'-x-1/2, y, z-1/2'
'-y-1/2, -x-1/2, z'
'y, x, z'

loop_
_atom_site_label
_atom_site_type_symbol
_atom_site_fract_x
_atom_site_fract_y
_atom_site_fract_z
_atom_site_U_iso_or_equiv
_atom_site_adp_type
_atom_site_occupancy
_atom_site_symmetry_multiplicity
_atom_site_calc_flag
_atom_site_refinement_flags
I1 I 0.550105(19) 0.550105(19) 0.31442(6) 0.02978(18) Uani 1 2 d S
I2 I 0.55299(2) 0.55299(2) 0.01757(6) 0.0363(2) Uani 1 2 d S
I5 I 0.69487(2) 0.69487(2) 0.31298(6) 0.0374(2) Uani 1 2 d S
I4 I 0.83020(2) 0.66980(2) 0.16159(9) 0.0497(3) Uani 1 2 d S
I6 I 0.69547(2) 0.69547(2) 0.01407(7) 0.0405(2) Uani 1 2 d S
I3 I 0.57672(2) 0.41944(2) 0.14991(4) 0.03533(16) Uani 1 1 d .
I7 I 0.44096(2) 0.44096(2) 0.30638(8) 0.0495(3) Uani 1 2 d S
Cu5 Cu 0.73931(5) 0.65315(4) 0.16236(10) 0.0480(3) Uani 1 1 d .
Cu1 Cu 0.59552(4) 0.50749(5) 0.17242(11) 0.0508(3) Uani 1 1 d .
Cu4 Cu 0.62446(4) 0.62446(4) 0.16378(13) 0.0392(4) Uani 1 2 d S
Cu2 Cu 0.53908(6) 0.46092(6) 0.0000 0.0595(5) Uani 1 2 d S
Cu3 Cu 0.45193(5) 0.53191(5) 0.29757(9) 0.0495(3) Uani 1 1 d .
Cu6 Cu 0.5000 0.5000 0.5000 0.0461(6) Uani 1 4 d S
N1 N 0.7171(2) 0.5867(2) 0.1674(5) 0.0280(14) Uani 1 1 d .
N6 N 0.4663(3) 0.7812(3) 0.4498(7) 0.051(2) Uani 1 1 d .
N4 N 0.5357(3) 0.7998(3) 0.4224(6) 0.0418(18) Uani 1 1 d .
N5 N 0.4933(3) 0.8173(3) 0.4342(7) 0.051(2) Uani 1 1 d .
N2 N 0.6707(2) 0.5773(2) 0.1665(5) 0.0312(15) Uani 1 1 d .
N3 N 0.6618(2) 0.5316(2) 0.1760(5) 0.0308(15) Uani 1 1 d .
N8 N 0.4531(2) 0.5469(2) 0.5000 0.0272(19) Uani 1 2 d S
N7 N 0.4315(2) 0.5618(2) 0.4213(5) 0.0291(14) Uani 1 1 d .
C1 C 0.7044(3) 0.5096(3) 0.1852(6) 0.0281(16) Uani 1 1 d .
C2 C 0.7390(3) 0.5442(3) 0.1785(6) 0.0291(17) Uani 1 1 d .
C3 C 0.7870(3) 0.5325(3) 0.1842(7) 0.0367(19) Uani 1 1 d .
H3 H 0.8103 0.5554 0.1788 0.044 Uiso 1 1 calc R
C5 C 0.7631(4) 0.4518(3) 0.2045(8) 0.048(2) Uani 1 1 d .
H5 H 0.7720 0.4206 0.2131 0.058 Uiso 1 1 calc R
C6 C 0.7156(3) 0.4625(3) 0.1988(7) 0.039(2) Uani 1 1 d .
H6 H 0.6925 0.4395 0.2039 0.047 Uiso 1 1 calc R
C8 C 0.4906(3) 0.7390(4) 0.4483(6) 0.040(2) Uani 1 1 d .
C12 C 0.5730(4) 0.7204(4) 0.4249(9) 0.054(3) Uani 1 1 d .
H12 H 0.6042 0.7291 0.4147 0.065 Uiso 1 1 calc R
C11 C 0.5586(5) 0.6733(4) 0.4360(10) 0.066(3) Uani 1 1 d .
H11 H 0.5813 0.6498 0.4317 0.079 Uiso 1 1 calc R
C7 C 0.5367(3) 0.7521(3) 0.4307(7) 0.0363(19) Uani 1 1 d .
C9 C 0.4768(4) 0.6927(4) 0.4596(9) 0.055(3) Uani 1 1 d .
H9 H 0.4458 0.6839 0.4709 0.066 Uiso 1 1 calc R
C4 C 0.7983(3) 0.4862(4) 0.1978(8) 0.044(2) Uani 1 1 d .
H4 H 0.8297 0.4775 0.2027 0.053 Uiso 1 1 calc R
C13 C 0.4003(3) 0.5953(3) 0.4501(6) 0.0270(16) Uani 1 1 d .
C10 C 0.5136(5) 0.6605(4) 0.4526(10) 0.065(3) Uani 1 1 d .
H10 H 0.5068 0.6286 0.4596 0.077 Uiso 1 1 calc R
C14 C 0.3687(3) 0.6229(3) 0.3986(8) 0.041(2) Uani 1 1 d .
H14 H 0.3660 0.6205 0.3328 0.050 Uiso 1 1 calc R
C15 C 0.3422(4) 0.6536(4) 0.4496(9) 0.052(3) Uani 1 1 d .
H15 H 0.3207 0.6726 0.4178 0.063 Uiso 1 1 calc R
C16 C 0.5743(4) 0.8315(4) 0.4011(8) 0.051(3) Uani 1 1 d .
H16A H 0.5626 0.8585 0.3676 0.077 Uiso 1 1 calc R
H16B H 0.5971 0.8155 0.3622 0.077 Uiso 1 1 calc R
H16C H 0.5890 0.8414 0.4593 0.077 Uiso 1 1 calc R
C17 C 0.4154(4) 0.7863(5) 0.4629(12) 0.078(4) Uani 1 1 d .
H17A H 0.4067 0.7751 0.5249 0.117 Uiso 1 1 calc R
H17B H 0.3992 0.7683 0.4153 0.117 Uiso 1 1 calc R
H17C H 0.4068 0.8189 0.4571 0.117 Uiso 1 1 calc R
Cu8 Cu 0.72551(12) 0.77449(12) 0.2616(4) 0.0727(14) Uani 0.50 2 d SP
Cu9 Cu 0.72478(14) 0.77522(14) 0.0623(6) 0.100(2) Uani 0.50 2 d SP
I11 I 0.2500 0.7500 0.2500 0.249(3) Uani 1 4 d S
I9 I 0.30677(5) 0.82666(5) 0.31631(10) 0.0479(3) Uani 0.50 1 d P
I8 I 0.28645(5) 0.79446(5) 0.38567(11) 0.0495(3) Uani 0.50 1 d P
I10 I 0.27203(10) 0.77343(10) 0.4357(2) 0.1013(8) Uani 0.50 1 d P

loop_
_atom_site_aniso_label
_atom_site_aniso_U_11
_atom_site_aniso_U_22
_atom_site_aniso_U_33
_atom_site_aniso_U_23
_atom_site_aniso_U_13
_atom_site_aniso_U_12
I1 0.0272(2) 0.0272(2) 0.0350(4) 0.0016(2) 0.0016(2) 0.0017(3)
I2 0.0342(3) 0.0342(3) 0.0405(4) 0.0000(2) 0.0000(2) -0.0029(3)
I5 0.0340(3) 0.0340(3) 0.0443(5) -0.0003(2) -0.0003(2) -0.0015(3)
I4 0.0275(3) 0.0275(3) 0.0941(8) 0.0006(3) -0.0006(3) -0.0047(3)
I6 0.0384(3) 0.0384(3) 0.0447(5) 0.0005(2) 0.0005(2) -0.0085(3)
I3 0.0446(3) 0.0274(3) 0.0340(3) -0.0015(2) -0.0014(2) -0.0032(2)
I7 0.0382(3) 0.0382(3) 0.0721(7) -0.0049(3) -0.0049(3) -0.0030(4)
Cu5 0.0415(7) 0.0311(6) 0.0713(9) 0.0007(5) 0.0000(6) -0.0116(5)
Cu1 0.0322(6) 0.0396(7) 0.0806(10) -0.0093(6) 0.0079(6) -0.0096(5)
Cu4 0.0290(5) 0.0290(5) 0.0595(10) -0.0004(5) -0.0004(5) 0.0104(6)
Cu2 0.0610(8) 0.0610(8) 0.0566(12) 0.0040(7) 0.0040(7) 0.0026(10)
Cu3 0.0634(8) 0.0484(7) 0.0366(6) -0.0069(5) 0.0023(6) 0.0066(6)
Cu6 0.0447(9) 0.0447(9) 0.0490(14) 0.0075(9) 0.0075(9) 0.0311(11)
N1 0.022(3) 0.024(3) 0.039(4) -0.001(3) 0.003(3) -0.002(3)
N6 0.042(5) 0.058(6) 0.053(5) 0.003(4) 0.000(4) 0.015(4)
N4 0.040(4) 0.042(4) 0.043(4) 0.002(4) -0.001(4) 0.000(3)
N5 0.050(5) 0.045(5) 0.058(5) 0.002(4) -0.005(4) 0.006(4)
N2 0.023(3) 0.023(3) 0.048(4) 0.001(3) 0.003(3) 0.000(3)
N3 0.025(3) 0.023(3) 0.045(4) -0.003(3) 0.001(3) -0.001(3)
N8 0.025(3) 0.025(3) 0.031(5) 0.004(3) 0.004(3) 0.008(4)
N7 0.028(3) 0.025(3) 0.034(4) 0.003(3) 0.000(3) 0.003(3)
C1 0.022(4) 0.025(4) 0.037(4) -0.004(3) -0.001(3) 0.002(3)
C2 0.027(4) 0.028(4) 0.032(4) -0.004(3) 0.001(3) 0.003(3)
C3 0.023(4) 0.040(5) 0.046(5) -0.006(4) 0.003(4) 0.001(4)
C5 0.050(6) 0.031(5) 0.064(7) -0.003(4) -0.005(5) 0.015(4)
C6 0.042(5) 0.023(4) 0.053(6) -0.004(4) 0.002(4) 0.006(4)
C8 0.039(5) 0.049(5) 0.031(4) 0.005(4) 0.002(4) 0.001(4)
C12 0.048(6) 0.050(6) 0.064(7) -0.015(5) 0.009(5) 0.004(5)
C11 0.075(8) 0.045(6) 0.077(9) -0.008(6) 0.008(7) 0.023(6)
C7 0.033(4) 0.039(5) 0.037(4) -0.002(4) -0.001(4) 0.003(4)
C9 0.049(6) 0.044(6) 0.073(8) -0.007(5) 0.008(6) -0.018(5)
C4 0.029(4) 0.049(6) 0.055(6) -0.003(5) 0.001(4) 0.013(4)
C13 0.026(4) 0.024(4) 0.032(4) -0.001(3) 0.001(3) 0.000(3)
C10 0.077(9) 0.044(6) 0.072(8) -0.006(6) 0.007(7) -0.017(6)
C14 0.039(5) 0.038(5) 0.047(5) 0.001(4) -0.011(4) 0.013(4)
C15 0.045(6) 0.043(5) 0.068(7) 0.002(5) -0.013(5) 0.022(5)
C16 0.051(6) 0.048(6) 0.056(7) 0.001(5) -0.002(5) -0.013(5)
C17 0.037(6) 0.094(10) 0.104(11) 0.031(9) 0.020(7) 0.027(6)
Cu8 0.0461(14) 0.0461(14) 0.126(4) 0.0228(19) -0.0228(19) -0.0153(18)
Cu9 0.0549(17) 0.0549(17) 0.190(7) -0.043(3) 0.043(3) -0.022(2)
I11 0.324(5) 0.324(5) 0.099(3) 0.000 0.000 0.000
I9 0.0599(8) 0.0438(7) 0.0399(6) 0.0037(5) 0.0052(6) -0.0226(6)
I8 0.0478(8) 0.0545(8) 0.0463(8) -0.0034(6) -0.0050(6) -0.0148(6)
I10 0.0978(17) 0.1032(18) 0.1030(18) 0.0163(15) 0.0173(15) 0.0084(14)

loop_
_atom_type_symbol
_atom_type_description
_atom_type_scat_dispersion_real
_atom_type_scat_dispersion_imag
_atom_type_scat_source
C C 0.0033 0.0016 'International Tables Vol C Tables 4.2.6.8 and 6.1.1.4'
H H 0.0000 0.0000 'International Tables Vol C Tables 4.2.6.8 and 6.1.1.4'
N N 0.0061 0.0033 'International Tables Vol C Tables 4.2.6.8 and 6.1.1.4'
Cu Cu 0.3201 1.2651 'International Tables Vol C Tables 4.2.6.8 and 6.1.1.4'
I I -0.4742 1.8119 'International Tables Vol C Tables 4.2.6.8 and 6.1.1.4'

loop_
_geom_angle_atom_site_label_1
_geom_angle_atom_site_label_2
_geom_angle_atom_site_label_3
_geom_angle
_geom_angle_site_symmetry_1
_geom_angle_site_symmetry_3
Cu1 I1 Cu1 83.05(7) 16 .
Cu1 I1 Cu3 65.22(4) 16 .
Cu1 I1 Cu3 109.22(4) . .
Cu1 I1 Cu3 109.22(4) 16 16
Cu1 I1 Cu3 65.22(4) . 16
Cu3 I1 Cu3 68.72(6) . 16
Cu2 I2 Cu2 72.45(8) . 9_665
Cu2 I2 Cu1 115.32(4) . 16
Cu2 I2 Cu1 71.49(4) 9_665 16
Cu2 I2 Cu1 71.49(4) . .
Cu2 I2 Cu1 115.32(4) 9_665 .
Cu1 I2 Cu1 78.16(6) 16 .
Cu8 I5 Cu8 45.8(2) 2_665 .
Cu8 I5 Cu5 90.44(15) 2_665 16
Cu8 I5 Cu5 61.01(11) . 16
Cu8 I5 Cu5 61.01(11) 2_665 .
Cu8 I5 Cu5 90.44(15) . .
Cu5 I5 Cu5 78.51(6) 16 .
Cu9 I4 Cu5 61.43(8) 2_665 15_775
Cu9 I4 Cu5 61.43(8) 2_665 .
Cu5 I4 Cu5 110.76(6) 15_775 .
Cu9 I4 Cu8 64.4(2) 2_665 2_665
Cu5 I4 Cu8 61.10(6) 15_775 2_665
Cu5 I4 Cu8 61.10(6) . 2_665
Cu9 I6 Cu9 47.7(3) . 2_665
Cu9 I6 Cu5 92.3(2) . .
Cu9 I6 Cu5 61.56(13) 2_665 .
Cu9 I6 Cu5 61.56(13) . 16
Cu9 I6 Cu5 92.3(2) 2_665 16
Cu5 I6 Cu5 79.40(6) . 16
Cu1 I3 Cu3 70.09(5) . 16
Cu1 I3 Cu2 75.45(4) . .
Cu3 I3 Cu2 106.25(5) 16 .
Cu3 I7 Cu3 76.15(7) 16 .
N1 Cu5 I4 118.9(2) . .
N1 Cu5 Cu9 149.4(3) . 2_665
I4 Cu5 Cu9 59.06(10) . 2_665
N1 Cu5 Cu8 145.8(2) . 2_665
I4 Cu5 Cu8 59.79(9) . 2_665
Cu9 Cu5 Cu8 63.1(2) 2_665 2_665
N1 Cu5 I6 107.6(2) . .
I4 Cu5 I6 111.66(5) . .
Cu9 Cu5 I6 55.50(10) 2_665 .
Cu8 Cu5 I6 103.40(14) 2_665 .
N1 Cu5 I5 103.7(2) . .
I4 Cu5 I5 112.28(5) . .
Cu9 Cu5 I5 104.66(18) 2_665 .
Cu8 Cu5 I5 55.69(9) 2_665 .
I6 Cu5 I5 101.01(5) . .
N3 Cu1 I3 121.9(2) . .
N3 Cu1 I1 106.3(2) . .
I3 Cu1 I1 115.61(5) . .
N3 Cu1 I2 105.5(2) . .
I3 Cu1 I2 105.23(5) . .
I1 Cu1 I2 99.40(5) . .
N3 Cu1 Cu3 137.5(2) . 16
I3 Cu1 Cu3 55.38(4) . 16
I1 Cu1 Cu3 60.30(4) . 16
I2 Cu1 Cu3 116.21(5) . 16
N2 Cu4 N2 177.4(5) 16 .
I3 Cu2 I3 105.98(8) . 8_665
I3 Cu2 I2 107.75(2) . .
I3 Cu2 I2 113.99(2) 8_665 .
I3 Cu2 I2 113.99(2) . 9_665
I3 Cu2 I2 107.75(2) 8_665 9_665
I2 Cu2 I2 107.55(8) . 9_665
N7 Cu3 I3 112.2(2) . 16
N7 Cu3 I7 110.0(2) . .
I3 Cu3 I7 118.71(6) 16 .
N7 Cu3 I1 97.7(2) . .
I3 Cu3 I1 108.95(5) 16 .
I7 Cu3 I1 107.06(5) . .
N7 Cu3 Cu1 113.9(2) . 16
I3 Cu3 Cu1 54.53(4) 16 16
I7 Cu3 Cu1 133.94(6) . 16
I1 Cu3 Cu1 54.48(4) . 16
N8 Cu6 N8 180.000(1) . 9_666
N2 N1 C2 105.7(6) . .
N2 N1 Cu5 119.9(5) . .
C2 N1 Cu5 134.2(6) . .
N5 N6 C8 112.8(8) . .
N5 N6 C17 121.7(10) . .
C8 N6 C17 125.4(10) . .
N5 N4 C7 112.6(8) . .
N5 N4 C16 119.1(9) . .
C7 N4 C16 128.3(9) . .
N6 N5 N4 105.3(8) . .
N3 N2 N1 112.3(7) . .
N3 N2 Cu4 124.5(5) . .
N1 N2 Cu4 123.0(5) . .
N2 N3 C1 106.7(6) . .
N2 N3 Cu1 120.6(5) . .
C1 N3 Cu1 132.7(6) . .
N7 N8 N7 113.2(9) 8_666 .
N7 N8 Cu6 123.4(4) 8_666 .
N7 N8 Cu6 123.4(4) . .
N8 N7 C13 106.0(7) . .
N8 N7 Cu3 116.5(5) . .
C13 N7 Cu3 137.5(6) . .
N3 C1 C6 130.9(8) . .
N3 C1 C2 107.1(7) . .
C6 C1 C2 121.9(8) . .
N1 C2 C1 108.1(7) . .
N1 C2 C3 131.1(8) . .
C1 C2 C3 120.8(8) . .
C4 C3 C2 117.6(9) . .
C4 C3 H3 121.2 . .
C2 C3 H3 121.2 . .
C6 C5 C4 122.4(9) . .
C6 C5 H5 118.8 . .
C4 C5 H5 118.8 . .
C5 C6 C1 116.3(9) . .
C5 C6 H6 121.9 . .
C1 C6 H6 121.9 . .
C9 C8 N6 133.1(10) . .
C9 C8 C7 122.9(9) . .
N6 C8 C7 104.0(9) . .
C7 C12 C11 113.5(11) . .
C7 C12 H12 123.2 . .
C11 C12 H12 123.2 . .
C10 C11 C12 123.4(11) . .
C10 C11 H11 118.3 . .
C12 C11 H11 118.3 . .
N4 C7 C12 131.6(9) . .
N4 C7 C8 105.2(8) . .
C12 C7 C8 123.1(10) . .
C8 C9 C10 114.0(10) . .
C8 C9 H9 123.0 . .
C10 C9 H9 123.0 . .
C3 C4 C5 120.9(9) . .
C3 C4 H4 119.5 . .
C5 C4 H4 119.5 . .
N7 C13 C14 131.0(8) . .
N7 C13 C13 107.4(5) . 8_666
C14 C13 C13 121.5(5) . 8_666
C11 C10 C9 123.0(11) . .
C11 C10 H10 118.5 . .
C9 C10 H10 118.5 . .
C15 C14 C13 116.3(9) . .
C15 C14 H14 121.8 . .
C13 C14 H14 121.8 . .
C14 C15 C15 122.1(6) . 8_666
C14 C15 H15 118.9 . .
C15 C15 H15 118.9 8_666 .
N4 C16 H16A 109.5 . .
N4 C16 H16B 109.5 . .
H16A C16 H16B 109.5 . .
N4 C16 H16C 109.5 . .
H16A C16 H16C 109.5 . .
H16B C16 H16C 109.5 . .
N6 C17 H17A 109.5 . .
N6 C17 H17B 109.5 . .
H17A C17 H17B 109.5 . .
N6 C17 H17C 109.5 . .
H17A C17 H17C 109.5 . .
H17B C17 H17C 109.5 . .
Cu8 Cu8 I5 67.10(10) 2_665 2_665
Cu8 Cu8 I5 67.10(10) 2_665 .
I5 Cu8 I5 122.29(18) 2_665 .
Cu8 Cu8 I4 147.86(14) 2_665 2_665
I5 Cu8 I4 118.77(9) 2_665 2_665
I5 Cu8 I4 118.77(9) . 2_665
Cu8 Cu8 Cu5 106.20(11) 2_665 2_665
I5 Cu8 Cu5 63.30(4) 2_665 2_665
I5 Cu8 Cu5 164.5(3) . 2_665
I4 Cu8 Cu5 59.11(9) 2_665 2_665
Cu8 Cu8 Cu5 106.20(11) 2_665 16
I5 Cu8 Cu5 164.5(3) 2_665 16
I5 Cu8 Cu5 63.30(4) . 16
I4 Cu8 Cu5 59.11(9) 2_665 16
Cu5 Cu8 Cu5 107.54(19) 2_665 16
Cu8 Cu8 Cu9 90.60(14) 2_665 .
I5 Cu8 Cu9 106.83(16) 2_665 .
I5 Cu8 Cu9 106.83(16) . .
I4 Cu8 Cu9 57.26(16) 2_665 .
Cu5 Cu8 Cu9 58.40(12) 2_665 .
Cu5 Cu8 Cu9 58.40(12) 16 .
Cu9 Cu9 I6 66.17(13) 2_665 .
Cu9 Cu9 I6 66.17(13) 2_665 2_665
I6 Cu9 I6 121.8(2) . 2_665
Cu9 Cu9 I4 147.73(19) 2_665 2_665
I6 Cu9 I4 119.09(10) . 2_665
I6 Cu9 I4 119.09(10) 2_665 2_665
Cu9 Cu9 Cu5 105.56(13) 2_665 2_665
I6 Cu9 Cu5 163.0(4) . 2_665
I6 Cu9 Cu5 62.94(5) 2_665 2_665
I4 Cu9 Cu5 59.51(11) 2_665 2_665
Cu9 Cu9 Cu5 105.56(13) 2_665 16
I6 Cu9 Cu5 62.94(5) . 16
I6 Cu9 Cu5 163.0(4) 2_665 16
I4 Cu9 Cu5 59.51(11) 2_665 16
Cu5 Cu9 Cu5 107.7(2) 2_665 16
Cu9 Cu9 Cu8 89.40(14) 2_665 .
I6 Cu9 Cu8 105.5(2) . .
I6 Cu9 Cu8 105.5(2) 2_665 .
I4 Cu9 Cu8 58.33(17) 2_665 .
Cu5 Cu9 Cu8 58.49(15) 2_665 .
Cu5 Cu9 Cu8 58.49(15) 16 .
I8 I11 I8 125.23(4) . 12_666
I8 I11 I8 81.16(7) . 2_565
I8 I11 I8 125.23(5) 12_666 2_565
I8 I11 I8 125.23(5) . 11_566
I8 I11 I8 81.16(7) 12_666 11_566
I8 I11 I8 125.23(4) 2_565 11_566
I8 I11 I10 134.61(7) . 12_666
I8 I11 I10 21.36(6) 12_666 12_666
I8 I11 I10 137.00(7) 2_565 12_666
I8 I11 I10 59.84(8) 11_566 12_666
I8 I11 I10 21.36(6) . .
I8 I11 I10 137.00(7) 12_666 .
I8 I11 I10 59.84(8) 2_565 .
I8 I11 I10 134.61(7) 11_566 .
I10 I11 I10 152.98(8) 12_666 .
I8 I11 I10 137.00(7) . 11_566
I8 I11 I10 59.84(8) 12_666 11_566
I8 I11 I10 134.61(7) 2_565 11_566
I8 I11 I10 21.36(6) 11_566 11_566
I10 I11 I10 38.59(12) 12_666 11_566
I10 I11 I10 152.98(8) . 11_566
I8 I11 I10 59.84(8) . 2_565
I8 I11 I10 134.61(7) 12_666 2_565
I8 I11 I10 21.36(6) 2_565 2_565
I8 I11 I10 137.00(7) 11_566 2_565
I10 I11 I10 152.98(8) 12_666 2_565
I10 I11 I10 38.59(12) . 2_565
I10 I11 I10 152.98(8) 11_566 2_565
I8 I11 I9 30.52(5) . .
I8 I11 I9 102.52(5) 12_666 .
I8 I11 I9 111.55(5) 2_565 .
I8 I11 I9 106.10(5) 11_566 .
I10 I11 I9 105.69(6) 12_666 .
I10 I11 I9 51.88(6) . .
I10 I11 I9 110.09(6) 11_566 .
I10 I11 I9 90.19(6) 2_565 .
I8 I11 I9 106.10(5) . 12_666
I8 I11 I9 30.52(5) 12_666 12_666
I8 I11 I9 102.52(5) 2_565 12_666
I8 I11 I9 111.55(5) 11_566 12_666
I10 I11 I9 51.88(6) 12_666 12_666
I10 I11 I9 110.09(6) . 12_666
I10 I11 I9 90.19(6) 11_566 12_666
I10 I11 I9 105.69(6) 2_565 12_666
I9 I11 I9 96.072(16) . 12_666
I8 I11 I9 102.52(5) . 11_566
I8 I11 I9 111.55(5) 12_666 11_566
I8 I11 I9 106.10(5) 2_565 11_566
I8 I11 I9 30.52(5) 11_566 11_566
I10 I11 I9 90.19(6) 12_666 11_566
I10 I11 I9 105.69(6) . 11_566
I10 I11 I9 51.88(6) 11_566 11_566
I10 I11 I9 110.09(6) 2_565 11_566
I9 I11 I9 96.072(16) . 11_566
I9 I11 I9 142.04(5) 12_666 11_566
I8 I11 I9 111.55(5) . 2_565
I8 I11 I9 106.10(5) 12_666 2_565
I8 I11 I9 30.52(5) 2_565 2_565
I8 I11 I9 102.52(5) 11_566 2_565
I10 I11 I9 110.09(6) 12_666 2_565
I10 I11 I9 90.19(6) . 2_565
I10 I11 I9 105.69(6) 11_566 2_565
I10 I11 I9 51.88(6) 2_565 2_565
I9 I11 I9 142.04(5) . 2_565
I9 I11 I9 96.072(16) 12_666 2_565
I9 I11 I9 96.072(16) 11_566 2_565
I8 I9 I10 1.08(10) . .
I8 I9 I11 61.14(7) . .
I10 I9 I11 61.96(8) . .
I10 I8 I9 177.4(2) . .
I10 I8 I11 93.7(2) . .
I9 I8 I11 88.33(9) . .
I10 I8 I10 29.57(17) . 7_456
I9 I8 I10 148.37(11) . 7_456
I11 I8 I10 123.23(7) . 7_456
I10 I8 I10 29.20(16) . 2_565
I9 I8 I10 152.42(12) . 2_565
I11 I8 I10 64.87(8) . 2_565
I10 I8 I10 58.52(10) 7_456 2_565
I8 I10 I10 134.4(2) . 7_456
I8 I10 I10 135.2(2) . 2_565
I10 I10 I10 89.945(11) 7_456 2_565
I8 I10 I9 1.56(14) . .
I10 I10 I9 133.24(9) 7_456 .
I10 I10 I9 136.15(9) 2_565 .
I8 I10 I10 172.44(19) . 8_666
I10 I10 I10 45.32(14) 7_456 8_666
I10 I10 I10 44.74(14) 2_565 8_666
I9 I10 I10 171.26(8) . 8_666
I8 I10 I8 119.1(2) . 7_456
I10 I10 I8 15.99(7) 7_456 7_456
I10 I10 I8 105.65(7) 2_565 7_456
I9 I10 I8 117.97(12) . 7_456
I10 I10 I8 61.21(12) 8_666 7_456
I8 I10 I8 120.1(2) . 2_565
I10 I10 I8 105.30(7) 7_456 2_565
I10 I10 I8 15.63(7) 2_565 2_565
I9 I10 I8 121.24(13) . 2_565
I10 I10 I8 60.27(12) 8_666 2_565
I8 I10 I8 120.79(10) 7_456 2_565
I8 I10 I11 64.98(18) . .
I10 I10 I11 160.57(6) 7_456 .
I10 I10 I11 70.71(6) 2_565 .
I9 I10 I11 66.16(8) . .
I10 I10 I11 115.42(17) 8_666 .
I8 I10 I11 174.15(12) 7_456 .
I8 I10 I11 55.29(7) 2_565 .

loop_
_geom_bond_atom_site_label_1
_geom_bond_atom_site_label_2
_geom_bond_distance
_geom_bond_site_symmetry_2
I1 Cu1 2.6676(15) 16
I1 Cu1 2.6676(15) .
I1 Cu3 2.8469(16) .
I1 Cu3 2.8469(16) 16
I2 Cu2 2.6570(15) .
I2 Cu2 2.6570(15) 9_665
I2 Cu1 2.8055(17) 16
I2 Cu1 2.8055(17) .
I5 Cu8 2.529(2) 2_665
I5 Cu8 2.529(2) .
I5 Cu5 2.7356(16) 16
I5 Cu5 2.7356(16) .
I4 Cu9 2.613(5) 2_665
I4 Cu5 2.6254(14) 15_775
I4 Cu5 2.6254(14) .
I4 Cu8 2.644(5) 2_665
I6 Cu9 2.508(3) .
I6 Cu9 2.508(3) 2_665
I6 Cu5 2.7099(16) .
I6 Cu5 2.7099(16) 16
I3 Cu1 2.5776(14) .
I3 Cu3 2.6044(15) 16
I3 Cu2 2.6411(15) .
I7 Cu3 2.6056(16) 16
I7 Cu3 2.6056(16) .
Cu5 N1 1.992(7) .
Cu5 Cu9 2.676(4) 2_665
Cu5 Cu8 2.678(3) 2_665
Cu1 N3 2.006(7) .
Cu1 Cu3 2.976(2) 16
Cu4 N2 1.878(7) 16
Cu4 N2 1.878(7) .
Cu2 I3 2.6411(15) 8_665
Cu2 I2 2.6570(15) 9_665
Cu3 N7 2.021(7) .
Cu3 I3 2.6044(15) 16
Cu3 Cu1 2.976(2) 16
Cu6 N8 1.884(9) .
Cu6 N8 1.884(9) 9_666
N1 N2 1.344(9) .
N1 C2 1.368(10) .
N6 N5 1.299(13) .
N6 C8 1.383(13) .
N6 C17 1.467(13) .
N4 N5 1.315(12) .
N4 C7 1.361(12) .
N4 C16 1.450(13) .
N2 N3 1.329(10) .
N3 C1 1.368(10) .
N8 N7 1.336(8) 8_666
N8 N7 1.336(8) .
N7 C13 1.362(10) .
C1 C6 1.387(11) .
C1 C2 1.392(12) .
C2 C3 1.407(11) .
C3 C4 1.365(14) .
C3 H3 0.9300 .
C5 C6 1.387(13) .
C5 C4 1.402(15) .
C5 H5 0.9300 .
C6 H6 0.9300 .
C8 C9 1.382(14) .
C8 C7 1.385(13) .
C12 C7 1.373(14) .
C12 C11 1.408(16) .
C12 H12 0.9300 .
C11 C10 1.352(18) .
C11 H11 0.9300 .
C9 C10 1.393(17) .
C9 H9 0.9300 .
C4 H4 0.9300 .
C13 C14 1.394(11) .
C13 C13 1.414(16) 8_666
C10 H10 0.9300 .
C14 C15 1.358(14) .
C14 H14 0.9300 .
C15 C15 1.43(2) 8_666
C15 H15 0.9300 .
C16 H16A 0.9600 .
C16 H16B 0.9600 .
C16 H16C 0.9600 .
C17 H17A 0.9600 .
C17 H17B 0.9600 .
C17 H17C 0.9600 .
Cu8 Cu8 1.968(9) 2_665
Cu8 I5 2.529(2) 2_665
Cu8 I4 2.644(5) 2_665
Cu8 Cu5 2.678(3) 2_665
Cu8 Cu5 2.678(3) 16
Cu8 Cu9 2.802(11) .
Cu9 Cu9 2.027(11) 2_665
Cu9 I6 2.508(3) 2_665
Cu9 I4 2.613(5) 2_665
Cu9 Cu5 2.676(4) 2_665
Cu9 Cu5 2.676(4) 16
I11 I8 2.5113(14) .
I11 I8 2.5113(14) 12_666
I11 I8 2.5113(14) 2_565
I11 I8 2.5113(14) 11_566
I11 I10 2.766(3) 12_666
I11 I10 2.766(3) .
I11 I10 2.766(3) 11_566
I11 I10 2.766(3) 2_565
I11 I9 2.8661(13) .
I11 I9 2.8661(13) 12_666
I11 I9 2.8661(13) 11_566
I11 I9 2.8661(13) 2_565
I9 I8 1.456(2) .
I9 I10 2.465(3) .
I8 I10 1.010(3) .
I8 I10 2.617(4) 7_456
I8 I10 2.641(4) 2_565
I10 I10 1.809(6) 7_456
I10 I10 1.828(6) 2_565
I10 I10 2.570(6) 8_666
I10 I8 2.617(4) 7_456
I10 I8 2.641(4) 2_565

loop_
_geom_torsion_atom_site_label_1
_geom_torsion_atom_site_label_2
_geom_torsion_atom_site_label_3
_geom_torsion_atom_site_label_4
_geom_torsion
_geom_torsion_site_symmetry_1
_geom_torsion_site_symmetry_4
Cu9 I4 Cu5 N1 144.6(3) 2_665 .
Cu5 I4 Cu5 N1 -177.5(2) 15_775 .
Cu8 I4 Cu5 N1 -140.6(3) 2_665 .
Cu5 I4 Cu5 Cu9 37.9(2) 15_775 2_665
Cu8 I4 Cu5 Cu9 74.9(3) 2_665 2_665
Cu9 I4 Cu5 Cu8 -74.9(3) 2_665 2_665
Cu5 I4 Cu5 Cu8 -36.91(16) 15_775 2_665
Cu9 I4 Cu5 I6 18.4(2) 2_665 .
Cu5 I4 Cu5 I6 56.38(9) 15_775 .
Cu8 I4 Cu5 I6 93.29(16) 2_665 .
Cu9 I4 Cu5 I5 -94.2(2) 2_665 .
Cu5 I4 Cu5 I5 -56.26(9) 15_775 .
Cu8 I4 Cu5 I5 -19.35(15) 2_665 .
Cu9 I6 Cu5 N1 170.7(2) . .
Cu9 I6 Cu5 N1 -151.3(3) 2_665 .
Cu5 I6 Cu5 N1 110.2(2) 16 .
Cu9 I6 Cu5 I4 -57.20(12) . .
Cu9 I6 Cu5 I4 -19.2(2) 2_665 .
Cu5 I6 Cu5 I4 -117.70(5) 16 .
Cu9 I6 Cu5 Cu9 -38.0(2) . 2_665
Cu5 I6 Cu5 Cu9 -98.5(2) 16 2_665
Cu9 I6 Cu5 Cu8 5.29(15) . 2_665
Cu9 I6 Cu5 Cu8 43.3(2) 2_665 2_665
Cu5 I6 Cu5 Cu8 -55.21(10) 16 2_665
Cu9 I6 Cu5 I5 62.33(11) . .
Cu9 I6 Cu5 I5 100.3(2) 2_665 .
Cu5 I6 Cu5 I5 1.83(5) 16 .
Cu8 I5 Cu5 N1 149.8(3) 2_665 .
Cu8 I5 Cu5 N1 -173.4(2) . .
Cu5 I5 Cu5 N1 -113.2(2) 16 .
Cu8 I5 Cu5 I4 20.28(16) 2_665 .
Cu8 I5 Cu5 I4 57.01(11) . .
Cu5 I5 Cu5 I4 117.27(5) 16 .
Cu8 I5 Cu5 Cu9 -41.87(19) 2_665 2_665
Cu8 I5 Cu5 Cu9 -5.14(15) . 2_665
Cu5 I5 Cu5 Cu9 55.12(11) 16 2_665
Cu8 I5 Cu5 Cu8 36.73(17) . 2_665
Cu5 I5 Cu5 Cu8 96.99(16) 16 2_665
Cu8 I5 Cu5 I6 -98.81(16) 2_665 .
Cu8 I5 Cu5 I6 -62.07(10) . .
Cu5 I5 Cu5 I6 -1.82(5) 16 .
Cu3 I3 Cu1 N3 128.7(3) 16 .
Cu2 I3 Cu1 N3 -117.6(3) . .
Cu3 I3 Cu1 I1 -3.06(5) 16 .
Cu2 I3 Cu1 I1 110.62(7) . .
Cu3 I3 Cu1 I2 -111.61(5) 16 .
Cu2 I3 Cu1 I2 2.07(5) . .
Cu2 I3 Cu1 Cu3 113.67(5) . 16
Cu1 I1 Cu1 N3 109.2(2) 16 .
Cu3 I1 Cu1 N3 169.9(2) . .
Cu3 I1 Cu1 N3 -135.8(2) 16 .
Cu1 I1 Cu1 I3 -112.04(5) 16 .
Cu3 I1 Cu1 I3 -51.35(7) . .
Cu3 I1 Cu1 I3 2.90(5) 16 .
Cu1 I1 Cu1 I2 -0.03(6) 16 .
Cu3 I1 Cu1 I2 60.65(5) . .
Cu3 I1 Cu1 I2 114.90(5) 16 .
Cu1 I1 Cu1 Cu3 -114.93(4) 16 16
Cu3 I1 Cu1 Cu3 -54.25(6) . 16
Cu2 I2 Cu1 N3 128.0(2) . .
Cu2 I2 Cu1 N3 -172.7(2) 9_665 .
Cu1 I2 Cu1 N3 -109.9(2) 16 .
Cu2 I2 Cu1 I3 -2.10(5) . .
Cu2 I2 Cu1 I3 57.23(7) 9_665 .
Cu1 I2 Cu1 I3 119.97(4) 16 .
Cu2 I2 Cu1 I1 -122.04(5) . .
Cu2 I2 Cu1 I1 -62.71(6) 9_665 .
Cu1 I2 Cu1 I1 0.03(5) 16 .
Cu2 I2 Cu1 Cu3 -60.61(6) . 16
Cu2 I2 Cu1 Cu3 -1.28(8) 9_665 16
Cu1 I2 Cu1 Cu3 61.46(6) 16 16
Cu1 I3 Cu2 I3 120.18(4) . 8_665
Cu3 I3 Cu2 I3 -176.06(4) 16 8_665
Cu1 I3 Cu2 I2 -2.21(5) . .
Cu3 I3 Cu2 I2 61.55(6) 16 .
Cu1 I3 Cu2 I2 -121.49(7) . 9_665
Cu3 I3 Cu2 I2 -57.73(7) 16 9_665
Cu2 I2 Cu2 I3 -123.30(5) 9_665 .
Cu1 I2 Cu2 I3 -64.49(7) 16 .
Cu1 I2 Cu2 I3 2.07(5) . .
Cu2 I2 Cu2 I3 119.39(6) 9_665 8_665
Cu1 I2 Cu2 I3 178.20(5) 16 8_665
Cu1 I2 Cu2 I3 -115.24(7) . 8_665
Cu2 I2 Cu2 I2 0.0 9_665 9_665
Cu1 I2 Cu2 I2 58.81(4) 16 9_665
Cu1 I2 Cu2 I2 125.37(4) . 9_665
Cu3 I7 Cu3 N7 -113.1(2) 16 .
Cu3 I7 Cu3 I3 115.76(5) 16 16
Cu3 I7 Cu3 I1 -7.98(7) 16 .
Cu3 I7 Cu3 Cu1 48.77(10) 16 16
Cu1 I1 Cu3 N7 -114.0(2) 16 .
Cu1 I1 Cu3 N7 173.6(2) . .
Cu3 I1 Cu3 N7 121.3(2) 16 .
Cu1 I1 Cu3 I3 2.73(5) 16 16
Cu1 I1 Cu3 I3 -69.69(6) . 16
Cu3 I1 Cu3 I3 -121.94(4) 16 16
Cu1 I1 Cu3 I7 132.28(6) 16 .
Cu1 I1 Cu3 I7 59.86(6) . .
Cu3 I1 Cu3 I7 7.60(6) 16 .
Cu1 I1 Cu3 Cu1 -72.42(7) . 16
Cu3 I1 Cu3 Cu1 -124.67(4) 16 16
I4 Cu5 N1 N2 -179.1(5) . .
Cu9 Cu5 N1 N2 -101.9(7) 2_665 .
Cu8 Cu5 N1 N2 103.1(6) 2_665 .
I6 Cu5 N1 N2 -51.0(6) . .
I5 Cu5 N1 N2 55.4(6) . .
I4 Cu5 N1 C2 6.4(9) . .
Cu9 Cu5 N1 C2 83.6(9) 2_665 .
Cu8 Cu5 N1 C2 -71.5(9) 2_665 .
I6 Cu5 N1 C2 134.4(7) . .
I5 Cu5 N1 C2 -119.1(8) . .
C8 N6 N5 N4 -0.3(12) . .
C17 N6 N5 N4 -177.6(11) . .
C7 N4 N5 N6 -0.2(12) . .
C16 N4 N5 N6 178.5(9) . .
C2 N1 N2 N3 -0.3(9) . .
Cu5 N1 N2 N3 -176.2(5) . .
C2 N1 N2 Cu4 174.4(6) . .
Cu5 N1 N2 Cu4 -1.5(9) . .
N2 Cu4 N2 N3 58(10) 16 .
N2 Cu4 N2 N1 -116(10) 16 .
N1 N2 N3 C1 1.1(10) . .
Cu4 N2 N3 C1 -173.5(6) . .
N1 N2 N3 Cu1 -177.8(5) . .
Cu4 N2 N3 Cu1 7.6(10) . .
I3 Cu1 N3 N2 165.1(5) . .
I1 Cu1 N3 N2 -59.4(7) . .
I2 Cu1 N3 N2 45.5(7) . .
Cu3 Cu1 N3 N2 -123.0(6) 16 .
I3 Cu1 N3 C1 -13.5(9) . .
I1 Cu1 N3 C1 122.0(8) . .
I2 Cu1 N3 C1 -133.1(8) . .
Cu3 Cu1 N3 C1 58.4(9) 16 .
N8 Cu6 N8 N7 0(100) 9_666 8_666
N8 Cu6 N8 N7 0(100) 9_666 .
N7 N8 N7 C13 -0.1(4) 8_666 .
Cu6 N8 N7 C13 179.9(4) . .
N7 N8 N7 Cu3 179.3(5) 8_666 .
Cu6 N8 N7 Cu3 -0.7(5) . .
I3 Cu3 N7 N8 -168.1(3) 16 .
I7 Cu3 N7 N8 57.5(5) . .
I1 Cu3 N7 N8 -53.9(4) . .
Cu1 Cu3 N7 N8 -108.3(4) 16 .
I3 Cu3 N7 C13 11.2(9) 16 .
I7 Cu3 N7 C13 -123.3(8) . .
I1 Cu3 N7 C13 125.3(8) . .
Cu1 Cu3 N7 C13 70.9(8) 16 .
N2 N3 C1 C6 178.6(9) . .
Cu1 N3 C1 C6 -2.7(15) . .
N2 N3 C1 C2 -1.4(9) . .
Cu1 N3 C1 C2 177.3(6) . .
N2 N1 C2 C1 -0.6(9) . .
Cu5 N1 C2 C1 174.5(6) . .
N2 N1 C2 C3 179.9(9) . .
Cu5 N1 C2 C3 -5.0(14) . .
N3 C1 C2 N1 1.2(10) . .
C6 C1 C2 N1 -178.7(8) . .
N3 C1 C2 C3 -179.2(8) . .
C6 C1 C2 C3 0.8(13) . .
N1 C2 C3 C4 178.5(9) . .
C1 C2 C3 C4 -0.9(14) . .
C4 C5 C6 C1 0.5(16) . .
N3 C1 C6 C5 179.4(9) . .
C2 C1 C6 C5 -0.6(14) . .
N5 N6 C8 C9 -179.0(11) . .
C17 N6 C8 C9 -2(2) . .
N5 N6 C8 C7 0.6(12) . .
C17 N6 C8 C7 177.8(11) . .
C7 C12 C11 C10 -1(2) . .
N5 N4 C7 C12 -179.0(11) . .
C16 N4 C7 C12 2.5(18) . .
N5 N4 C7 C8 0.6(11) . .
C16 N4 C7 C8 -178.0(10) . .
C11 C12 C7 N4 -178.8(11) . .
C11 C12 C7 C8 1.7(16) . .
C9 C8 C7 N4 179.0(10) . .
N6 C8 C7 N4 -0.7(10) . .
C9 C8 C7 C12 -1.4(16) . .
N6 C8 C7 C12 179.0(10) . .
N6 C8 C9 C10 -180.0(12) . .
C7 C8 C9 C10 0.5(17) . .
C2 C3 C4 C5 0.9(15) . .
C6 C5 C4 C3 -0.7(17) . .
N8 N7 C13 C14 179.4(8) . .
Cu3 N7 C13 C14 0.1(15) . .
N8 N7 C13 C13 0.3(10) . 8_666
Cu3 N7 C13 C13 -178.9(6) . 8_666
C12 C11 C10 C9 0(2) . .
C8 C9 C10 C11 0(2) . .
N7 C13 C14 C15 -179.8(9) . .
C13 C13 C14 C15 -0.9(16) 8_666 .
C13 C14 C15 C15 0(2) . 8_666
Cu5 I5 Cu8 Cu8 -123.46(6) 16 2_665
Cu5 I5 Cu8 Cu8 -46.87(6) . 2_665
Cu8 I5 Cu8 I5 -40.0(3) 2_665 2_665
Cu5 I5 Cu8 I5 -163.4(3) 16 2_665
Cu5 I5 Cu8 I5 -86.8(3) . 2_665
Cu8 I5 Cu8 I4 144.76(19) 2_665 2_665
Cu5 I5 Cu8 I4 21.31(17) 16 2_665
Cu5 I5 Cu8 I4 97.9(2) . 2_665
Cu8 I5 Cu8 Cu5 67.0(6) 2_665 2_665
Cu5 I5 Cu8 Cu5 -56.5(6) 16 2_665
Cu5 I5 Cu8 Cu5 20.1(6) . 2_665
Cu8 I5 Cu8 Cu5 123.46(6) 2_665 16
Cu5 I5 Cu8 Cu5 76.59(10) . 16
Cu8 I5 Cu8 Cu9 83.34(16) 2_665 .
Cu5 I5 Cu8 Cu9 -40.11(14) 16 .
Cu5 I5 Cu8 Cu9 36.48(16) . .
Cu5 I6 Cu9 Cu9 47.06(8) . 2_665
Cu5 I6 Cu9 Cu9 123.71(6) 16 2_665
Cu9 I6 Cu9 I6 37.5(4) 2_665 2_665
Cu5 I6 Cu9 I6 84.5(4) . 2_665
Cu5 I6 Cu9 I6 161.2(5) 16 2_665
Cu9 I6 Cu9 I4 -144.3(3) 2_665 2_665
Cu5 I6 Cu9 I4 -97.2(3) . 2_665
Cu5 I6 Cu9 I4 -20.6(2) 16 2_665
Cu9 I6 Cu9 Cu5 -63.9(7) 2_665 2_665
Cu5 I6 Cu9 Cu5 -16.8(6) . 2_665
Cu5 I6 Cu9 Cu5 59.8(6) 16 2_665
Cu9 I6 Cu9 Cu5 -123.71(6) 2_665 16
Cu5 I6 Cu9 Cu5 -76.64(12) . 16
Cu9 I6 Cu9 Cu8 -82.30(16) 2_665 .
Cu5 I6 Cu9 Cu8 -35.24(17) . .
Cu5 I6 Cu9 Cu8 41.41(13) 16 .
Cu8 Cu8 Cu9 Cu9 0.000(2) 2_665 2_665
I5 Cu8 Cu9 Cu9 66.21(13) 2_665 2_665
I5 Cu8 Cu9 Cu9 -66.21(13) . 2_665
I4 Cu8 Cu9 Cu9 180.000(1) 2_665 2_665
Cu5 Cu8 Cu9 Cu9 108.73(9) 2_665 2_665
Cu5 Cu8 Cu9 Cu9 -108.73(9) 16 2_665
Cu8 Cu8 Cu9 I6 65.03(15) 2_665 .
I5 Cu8 Cu9 I6 131.24(16) 2_665 .
I5 Cu8 Cu9 I6 -1.2(2) . .
I4 Cu8 Cu9 I6 -114.97(15) 2_665 .
Cu5 Cu8 Cu9 I6 173.8(2) 2_665 .
Cu5 Cu8 Cu9 I6 -43.70(12) 16 .
Cu8 Cu8 Cu9 I6 -65.03(15) 2_665 2_665
I5 Cu8 Cu9 I6 1.2(2) 2_665 2_665
I5 Cu8 Cu9 I6 -131.24(16) . 2_665
I4 Cu8 Cu9 I6 114.97(15) 2_665 2_665
Cu5 Cu8 Cu9 I6 43.70(12) 2_665 2_665
Cu5 Cu8 Cu9 I6 -173.8(2) 16 2_665
Cu8 Cu8 Cu9 I4 180.000(1) 2_665 2_665
I5 Cu8 Cu9 I4 -113.79(13) 2_665 2_665
I5 Cu8 Cu9 I4 113.79(13) . 2_665
Cu5 Cu8 Cu9 I4 -71.27(9) 2_665 2_665
Cu5 Cu8 Cu9 I4 71.27(9) 16 2_665
Cu8 Cu8 Cu9 Cu5 -108.73(9) 2_665 2_665
I5 Cu8 Cu9 Cu5 -42.51(12) 2_665 2_665
I5 Cu8 Cu9 Cu5 -174.94(19) . 2_665
I4 Cu8 Cu9 Cu5 71.27(9) 2_665 2_665
Cu5 Cu8 Cu9 Cu5 142.55(19) 16 2_665
Cu8 Cu8 Cu9 Cu5 108.73(9) 2_665 16
I5 Cu8 Cu9 Cu5 174.94(19) 2_665 16
I5 Cu8 Cu9 Cu5 42.51(12) . 16
I4 Cu8 Cu9 Cu5 -71.27(9) 2_665 16
Cu5 Cu8 Cu9 Cu5 -142.55(19) 2_665 16
I8 I11 I9 I8 141.89(10) 12_666 .
I8 I11 I9 I8 5.59(13) 2_565 .
I8 I11 I9 I8 -133.84(10) 11_566 .
I10 I11 I9 I8 163.69(10) 12_666 .
I10 I11 I9 I8 0.80(11) . .
I10 I11 I9 I8 -155.94(10) 11_566 .
I10 I11 I9 I8 5.83(10) 2_565 .
I9 I11 I9 I8 111.63(9) 12_666 .
I9 I11 I9 I8 -104.40(9) 11_566 .
I9 I11 I9 I8 3.61(8) 2_565 .
I8 I11 I9 I10 -0.80(11) . .
I8 I11 I9 I10 141.09(8) 12_666 .
I8 I11 I9 I10 4.78(9) 2_565 .
I8 I11 I9 I10 -134.64(8) 11_566 .
I10 I11 I9 I10 162.88(10) 12_666 .
I10 I11 I9 I10 -156.74(10) 11_566 .
I10 I11 I9 I10 5.02(13) 2_565 .
I9 I11 I9 I10 110.83(8) 12_666 .
I9 I11 I9 I10 -105.21(8) 11_566 .
I9 I11 I9 I10 2.81(7) 2_565 .
I11 I9 I8 I10 -139(5) . .
I10 I9 I8 I11 139(5) . .
I10 I9 I8 I10 -37(5) . 7_456
I11 I9 I8 I10 -176.5(2) . 7_456
I10 I9 I8 I10 126(5) . 2_565
I11 I9 I8 I10 -13.3(2) . 2_565
I8 I11 I8 I10 130.74(17) 12_666 .
I8 I11 I8 I10 3.52(17) 2_565 .
I8 I11 I8 I10 -123.69(17) 11_566 .
I10 I11 I8 I10 155.9(2) 12_666 .
I10 I11 I8 I10 -147.6(2) 11_566 .
I10 I11 I8 I10 5.0(2) 2_565 .
I9 I11 I8 I10 178.3(2) . .
I9 I11 I8 I10 104.09(19) 12_666 .
I9 I11 I8 I10 -101.13(19) 11_566 .
I9 I11 I8 I10 0.7(2) 2_565 .
I8 I11 I8 I9 -47.53(12) 12_666 .
I8 I11 I8 I9 -174.74(12) 2_565 .
I8 I11 I8 I9 58.04(12) 11_566 .
I10 I11 I8 I9 -22.33(14) 12_666 .
I10 I11 I8 I9 -178.3(2) . .
I10 I11 I8 I9 34.16(14) 11_566 .
I10 I11 I8 I9 -173.26(12) 2_565 .
I9 I11 I8 I9 -74.17(8) 12_666 .
I9 I11 I8 I9 80.61(8) 11_566 .
I9 I11 I8 I9 -177.61(5) 2_565 .
I8 I11 I8 I10 130.31(8) 12_666 7_456
I8 I11 I8 I10 3.09(7) 2_565 7_456
I8 I11 I8 I10 -124.12(8) 11_566 7_456
I10 I11 I8 I10 155.51(8) 12_666 7_456
I10 I11 I8 I10 -0.4(2) . 7_456
I10 I11 I8 I10 -148.00(11) 11_566 7_456
I10 I11 I8 I10 4.58(5) 2_565 7_456
I9 I11 I8 I10 177.83(15) . 7_456
I9 I11 I8 I10 103.66(10) 12_666 7_456
I9 I11 I8 I10 -101.56(10) 11_566 7_456
I9 I11 I8 I10 0.22(11) 2_565 7_456
I8 I11 I8 I10 125.73(7) 12_666 2_565
I8 I11 I8 I10 -1.48(7) 2_565 2_565
I8 I11 I8 I10 -128.70(7) 11_566 2_565
I10 I11 I8 I10 150.93(8) 12_666 2_565
I10 I11 I8 I10 -5.0(2) . 2_565
I10 I11 I8 I10 -152.58(9) 11_566 2_565
I9 I11 I8 I10 173.26(12) . 2_565
I9 I11 I8 I10 99.08(8) 12_666 2_565
I9 I11 I8 I10 -106.14(7) 11_566 2_565
I9 I11 I8 I10 -4.35(8) 2_565 2_565
I9 I8 I10 I10 -40(5) . 7_456
I11 I8 I10 I10 -179.3(4) . 7_456
I10 I8 I10 I10 -169.9(8) 2_565 7_456
I9 I8 I10 I10 130(5) . 2_565
I11 I8 I10 I10 -9.3(4) . 2_565
I10 I8 I10 I10 169.9(8) 7_456 2_565
I11 I8 I10 I9 -139(5) . .
I10 I8 I10 I9 40(5) 7_456 .
I10 I8 I10 I9 -130(5) 2_565 .
I9 I8 I10 I10 44(7) . 8_666
I11 I8 I10 I10 -95(2) . 8_666
I10 I8 I10 I10 84(3) 7_456 8_666
I10 I8 I10 I10 -85(3) 2_565 8_666
I9 I8 I10 I8 -46(5) . 7_456
I11 I8 I10 I8 175.24(15) . 7_456
I10 I8 I10 I8 -5.5(3) 7_456 7_456
I10 I8 I10 I8 -175.4(6) 2_565 7_456
I9 I8 I10 I8 135(5) . 2_565
I11 I8 I10 I8 -3.83(18) . 2_565
I10 I8 I10 I8 175.4(6) 7_456 2_565
I10 I8 I10 I8 5.5(3) 2_565 2_565
I9 I8 I10 I11 139(5) . .
I10 I8 I10 I11 179.3(4) 7_456 .
I10 I8 I10 I11 9.3(4) 2_565 .
I11 I9 I10 I8 41(5) . .
I8 I9 I10 I10 141(5) . 7_456
I11 I9 I10 I10 -178.8(3) . 7_456
I8 I9 I10 I10 -52(5) . 2_565
I11 I9 I10 I10 -11.0(3) . 2_565
I8 I9 I10 I10 -143(6) . 8_666
I11 I9 I10 I10 -102.4(14) . 8_666
I8 I9 I10 I8 135(5) . 7_456
I11 I9 I10 I8 175.38(14) . 7_456
I8 I9 I10 I8 -45(5) . 2_565
I11 I9 I10 I8 -4.95(9) . 2_565
I8 I9 I10 I11 -41(5) . .
I8 I11 I10 I8 -65.17(19) 12_666 .
I8 I11 I10 I8 -175.97(19) 2_565 .
I8 I11 I10 I8 72.69(18) 11_566 .
I10 I11 I10 I8 -39.7(3) 12_666 .
I10 I11 I10 I8 53.6(3) 11_566 .
I10 I11 I10 I8 -173.0(3) 2_565 .
I9 I11 I10 I8 -1.12(15) . .
I9 I11 I10 I8 -82.85(19) 12_666 .
I9 I11 I10 I8 84.25(19) 11_566 .
I9 I11 I10 I8 -179.39(18) 2_565 .
I8 I11 I10 I10 178.4(8) . 7_456
I8 I11 I10 I10 113.3(7) 12_666 7_456
I8 I11 I10 I10 2.5(7) 2_565 7_456
I8 I11 I10 I10 -108.9(7) 11_566 7_456
I10 I11 I10 I10 138.7(5) 12_666 7_456
I10 I11 I10 I10 -128.0(5) 11_566 7_456
I10 I11 I10 I10 5.4(5) 2_565 7_456
I9 I11 I10 I10 177.3(7) . 7_456
I9 I11 I10 I10 95.6(7) 12_666 7_456
I9 I11 I10 I10 -97.3(7) 11_566 7_456
I9 I11 I10 I10 -1.0(7) 2_565 7_456
I8 I11 I10 I10 173.0(3) . 2_565
I8 I11 I10 I10 107.88(16) 12_666 2_565
I8 I11 I10 I10 -2.92(14) 2_565 2_565
I8 I11 I10 I10 -114.26(16) 11_566 2_565
I10 I11 I10 I10 133.345(10) 12_666 2_565
I10 I11 I10 I10 -133.345(10) 11_566 2_565
I9 I11 I10 I10 171.9(2) . 2_565
I9 I11 I10 I10 90.20(17) 12_666 2_565
I9 I11 I10 I10 -102.70(16) 11_566 2_565
I9 I11 I10 I10 -6.34(17) 2_565 2_565
I8 I11 I10 I9 1.12(15) . .
I8 I11 I10 I9 -64.05(11) 12_666 .
I8 I11 I10 I9 -174.85(9) 2_565 .
I8 I11 I10 I9 73.81(10) 11_566 .
I10 I11 I10 I9 -38.6(2) 12_666 .
I10 I11 I10 I9 54.7(2) 11_566 .
I10 I11 I10 I9 -171.9(2) 2_565 .
I9 I11 I10 I9 -81.73(5) 12_666 .
I9 I11 I10 I9 85.37(5) 11_566 .
I9 I11 I10 I9 -178.27(5) 2_565 .
I8 I11 I10 I10 171.7(2) . 8_666
I8 I11 I10 I10 106.48(7) 12_666 8_666
I8 I11 I10 I10 -4.32(4) 2_565 8_666
I8 I11 I10 I10 -115.66(7) 11_566 8_666
I10 I11 I10 I10 131.95(14) 12_666 8_666
I10 I11 I10 I10 -134.74(14) 11_566 8_666
I10 I11 I10 I10 -1.39(14) 2_565 8_666
I9 I11 I10 I10 170.54(8) . 8_666
I9 I11 I10 I10 88.80(5) 12_666 8_666
I9 I11 I10 I10 -104.10(4) 11_566 8_666
I9 I11 I10 I10 -7.73(4) 2_565 8_666
I8 I11 I10 I8 -134.7(12) . 7_456
I8 I11 I10 I8 160.1(11) 12_666 7_456
I8 I11 I10 I8 49.3(11) 2_565 7_456
I8 I11 I10 I8 -62.0(12) 11_566 7_456
I10 I11 I10 I8 -174.4(11) 12_666 7_456
I10 I11 I10 I8 -81.1(11) 11_566 7_456
I10 I11 I10 I8 52.3(11) 2_565 7_456
I9 I11 I10 I8 -135.8(12) . 7_456
I9 I11 I10 I8 142.5(11) 12_666 7_456
I9 I11 I10 I8 -50.4(12) 11_566 7_456
I9 I11 I10 I8 45.9(11) 2_565 7_456
I8 I11 I10 I8 175.97(19) . 2_565
I8 I11 I10 I8 110.80(6) 12_666 2_565
I8 I11 I10 I8 -111.34(5) 11_566 2_565
I10 I11 I10 I8 136.27(14) 12_666 2_565
I10 I11 I10 I8 -130.42(14) 11_566 2_565
I10 I11 I10 I8 2.92(14) 2_565 2_565
I9 I11 I10 I8 174.85(9) . 2_565
I9 I11 I10 I8 93.12(7) 12_666 2_565
I9 I11 I10 I8 -99.78(6) 11_566 2_565
I9 I11 I10 I8 -3.42(6) 2_565 2_565
